data_9011140
loop_
_publ_author_name
'Hanke, K.'
'Kupcik, V.'
'Lindqvist, O.'

_publ_section_title
;
 The crystal structure of CuTe2O5
;
_journal_name_full 'Acta Crystallographica, Section B'
_journal_page_first 963
_journal_page_last 970
_journal_paper_doi 10.1107/S0567740873003699
_journal_volume 29
_journal_year 1973
_chemical_compound_source Synthetic
_chemical_formula_sum 'Cu O5 Te2'
_chemical_name_mineral Rajite
_space_group_IT_number 14
_symmetry_space_group_name_Hall '-P 2ybc'
_symmetry_space_group_name_H-M 'P 1 21/c 1'
_cell_angle_alpha 90
_cell_angle_beta 109.08
_cell_angle_gamma 90
_cell_length_a 6.871
_cell_length_b 9.322
_cell_length_c 7.602
_cell_formula_units_Z 4
_cell_volume 460.169
_database_code_amcsd 0009478
_exptl_crystal_density_diffrn 5.756
_cod_original_formula_sum 'Cu Te2 O5'
_cod_database_code 9011140

loop_
_space_group_symop_operation_xyz
x,y,z
x,1/2-y,1/2+z
-x,1/2+y,1/2-z
-x,-y,-z

loop_
_atom_site_aniso_label
_atom_site_aniso_U_11
_atom_site_aniso_U_22
_atom_site_aniso_U_33
_atom_site_aniso_U_12
_atom_site_aniso_U_13
_atom_site_aniso_U_23
Cu 0.01060 0.00630 0.00880 -0.00160 0.00520 -0.00090
Te1 0.00799 0.00737 0.00833 -0.00093 0.00415 -0.00073
Te2 0.00892 0.00670 0.00663 0.00025 0.00256 -0.00005
O1 0.00990 0.01060 0.01060 0.00100 0.00250 -0.00330
O2 0.00850 0.01550 0.01110 -0.00250 0.00530 -0.00260
O3 0.01130 0.01080 0.01110 -0.00440 0.00600 -0.00340
O4 0.01460 0.01270 0.01160 -0.00300 0.00680 0.00370
O5 0.01910 0.00620 0.01120 0.00140 0.00570 -0.00170

loop_
_atom_site_label
_atom_site_fract_x
_atom_site_fract_y
_atom_site_fract_z
Cu 0.34117 0.48715 0.29408
Te1 0.13182 0.19969 0.08684
Te2 0.65120 0.32349 0.05685
O1 0.50150 0.10560 0.32320
O2 0.89560 0.18180 0.46490
O3 0.31850 0.34830 0.09310
O4 0.13270 0.37220 0.35600
O5 0.61500 0.37260 0.50670

loop_
_cod_related_entry_id
_cod_related_entry_database
_cod_related_entry_code
1 AMCSD 0009478
